data_1506525
loop_
_publ_author_name
'Sessler, Jonathan L.'
'Aguilar, Apolonio'
'Sanchez-Garcia, David'
'Seidel, Daniel'
'K\"ohler, Thomas'
'Arp, Forrest'
'Lynch, Vincent M.'

_publ_section_title
;
 Facile syntheses of quater-, penta-, and sexipyrroles.
;
_journal_issue 10
_journal_name_full 'Organic letters'
_journal_page_first 1887
_journal_page_last 1890
_journal_paper_doi 10.1021/ol050151c
_journal_volume 7
_journal_year 2005
_chemical_formula_sum 'C38 H52 N4 O4'
_chemical_formula_weight 628.84
_chemical_name_systematic
; 
 ? 
;
_space_group_IT_number 2
_symmetry_cell_setting triclinic
_symmetry_space_group_name_Hall '-P 1'
_symmetry_space_group_name_H-M 'P -1'
_atom_sites_solution_hydrogens geom
_atom_sites_solution_primary direct
_atom_sites_solution_secondary difmap
_audit_creation_method SHELXL-97
_cell_angle_alpha 89.465(1)
_cell_angle_beta 75.808(1)
_cell_angle_gamma 72.908(1)
_cell_formula_units_Z 1
_cell_length_a 7.82830(1)
_cell_length_b 10.6260(2)
_cell_length_c 11.1050(2)
_cell_measurement_reflns_used 3089
_cell_measurement_temperature 153(2)
_cell_measurement_theta_max 27.5
_cell_measurement_theta_min 2.9
_cell_volume 854.04(2)
_computing_cell_refinement 'Collect software, Nonius B.V. 1998'
_computing_data_collection 'Collect software, Nonius B.V. 1998'
_computing_data_reduction
;
DENZO and Scalepack (Otwinoski and Minor, 1997)
;
_computing_molecular_graphics 'XP SHELXTL/PC, Siemens Analytical'
_computing_structure_refinement 'XL SHELXTL/PC, Siemens Analytical'
_computing_structure_solution
;

SIR97 - Altomare A., Burla M.C., Camalli M., Cascarano G.L., Giacovazzo C., 
Guagliardi A., Moliterni A.G.G., Polidori G.,Spagna R.
;
_diffrn_ambient_temperature 153(2)
_diffrn_measured_fraction_theta_full 0.978
_diffrn_measured_fraction_theta_max 0.978
_diffrn_measurement_device_type 'Nonius Kappa CCD'
_diffrn_measurement_method \w-scans
_diffrn_radiation_monochromator graphite
_diffrn_radiation_source 'fine-focus sealed tube'
_diffrn_radiation_type MoK\a
_diffrn_radiation_wavelength 0.71073
_diffrn_reflns_av_R_equivalents 0.0176
_diffrn_reflns_av_sigmaI/netI 0.0415
_diffrn_reflns_limit_h_max 8
_diffrn_reflns_limit_h_min -10
_diffrn_reflns_limit_k_max 13
_diffrn_reflns_limit_k_min -13
_diffrn_reflns_limit_l_max 14
_diffrn_reflns_limit_l_min -14
_diffrn_reflns_number 6239
_diffrn_reflns_theta_full 27.50
_diffrn_reflns_theta_max 27.50
_diffrn_reflns_theta_min 2.93
_exptl_absorpt_coefficient_mu 0.079
_exptl_absorpt_correction_type none
_exptl_crystal_colour black
_exptl_crystal_density_diffrn 1.223
_exptl_crystal_density_method 'not measured'
_exptl_crystal_description prisms
_exptl_crystal_F_000 340
_exptl_crystal_size_max 0.33
_exptl_crystal_size_mid 0.18
_exptl_crystal_size_min 0.14
_refine_diff_density_max 0.222
_refine_diff_density_min -0.193
_refine_diff_density_rms 0.038
_refine_ls_extinction_coef 0.028(8)
_refine_ls_extinction_expression Fc^*^=kFc[1+0.001xFc^2^\l^3^/sin(2\q)]^-1/4^
_refine_ls_extinction_method SHELXL
_refine_ls_goodness_of_fit_ref 1.044
_refine_ls_hydrogen_treatment mixed
_refine_ls_matrix_type full
_refine_ls_number_parameters 313
_refine_ls_number_reflns 3844
_refine_ls_number_restraints 0
_refine_ls_restrained_S_all 1.044
_refine_ls_R_factor_all 0.0623
_refine_ls_R_factor_gt 0.0410
_refine_ls_shift/su_max 0.000
_refine_ls_shift/su_mean 0.000
_refine_ls_structure_factor_coef Fsqd
_refine_ls_weighting_details 'calc w=1/[\s^2^(Fo^2^)+(0.0433P)^2^+0.1744P] where P=(Fo^2^+2Fc^2^)/3'
_refine_ls_weighting_scheme calc
_refine_ls_wR_factor_gt 0.0917
_refine_ls_wR_factor_ref 0.1023
_reflns_number_gt 2937
_reflns_number_total 3844
_reflns_threshold_expression >2sigma(I)
_cod_data_source_file ol050151csi20050122_124426.cif
_cod_data_source_block quarterpyrrole
_cod_depositor_comments
;
The following automatic conversions were performed:

'_symmetry_cell_setting' value 'Triclinic' changed to 'triclinic'
according to /home/saulius/struct/CIF-dictionaries/cif_core.dic
dictionary named 'cif_core.dic' version 2.4.1 from 2010-06-29.

Automatic conversion script
Id: cif_fix_values 1715 2011-07-08 13:25:40Z adriana 
;
_cod_original_sg_symbol_H-M P-1
_cod_database_code 1506525

loop_
_symmetry_equiv_pos_as_xyz
'x, y, z'
'-x, -y, -z'

loop_
_atom_site_label
_atom_site_type_symbol
_atom_site_fract_x
_atom_site_fract_y
_atom_site_fract_z
_atom_site_U_iso_or_equiv
_atom_site_adp_type
_atom_site_occupancy
_atom_site_symmetry_multiplicity
_atom_site_calc_flag
O1 O 1.15665(14) 0.67619(10) 0.97620(9) 0.0402(3) Uani 1 1 d
O2 O 1.23126(12) 0.48345(9) 0.86250(8) 0.0319(2) Uani 1 1 d
N1 N 0.93989(14) 0.55422(10) 0.77465(9) 0.0253(2) Uani 1 1 d
N2 N 0.57251(14) 0.58210(9) 0.61674(9) 0.0240(2) Uani 1 1 d
C1 C 0.96080(17) 0.64158(12) 0.85480(11) 0.0260(3) Uani 1 1 d
C2 C 0.81133(17) 0.75527(12) 0.87094(11) 0.0272(3) Uani 1 1 d
C3 C 0.69494(17) 0.73376(12) 0.79892(11) 0.0263(3) Uani 1 1 d
C4 C 0.78024(16) 0.60673(11) 0.73765(11) 0.0236(3) Uani 1 1 d
C5 C 0.73070(16) 0.53503(11) 0.64824(10) 0.0231(3) Uani 1 1 d
C6 C 0.84614(16) 0.40715(11) 0.57842(10) 0.0232(3) Uani 1 1 d
C7 C 0.74669(16) 0.38060(11) 0.50283(10) 0.0234(3) Uani 1 1 d
C8 C 0.57322(16) 0.49037(11) 0.52706(10) 0.0227(3) Uani 1 1 d
C9 C 1.12249(18) 0.60644(13) 0.90567(11) 0.0285(3) Uani 1 1 d
C10 C 1.40068(19) 0.43649(15) 0.90297(13) 0.0345(3) Uani 1 1 d
C11 C 1.5035(2) 0.30264(17) 0.84053(16) 0.0438(4) Uani 1 1 d
C12 C 0.7872(2) 0.87951(14) 0.94572(13) 0.0336(3) Uani 1 1 d
C13 C 0.9031(2) 0.96327(15) 0.87554(15) 0.0415(4) Uani 1 1 d
C14 C 0.51563(19) 0.82971(14) 0.78970(14) 0.0364(3) Uani 1 1 d
C15 C 0.5413(3) 0.93616(19) 0.7016(2) 0.0628(5) Uani 1 1 d
C16 C 1.03419(17) 0.32301(13) 0.58644(12) 0.0279(3) Uani 1 1 d
C17 C 1.0324(2) 0.23721(14) 0.69805(14) 0.0365(3) Uani 1 1 d
C18 C 0.80247(19) 0.26025(12) 0.41540(12) 0.0293(3) Uani 1 1 d
C19 C 0.7397(3) 0.14790(16) 0.47823(17) 0.0496(4) Uani 1 1 d
H16A H 1.1150(19) 0.3808(14) 0.5880(13) 0.033(4) Uiso 1 1 d
H10A H 1.3646(19) 0.4358(13) 0.9927(14) 0.032(4) Uiso 1 1 d
H16B H 1.0932(19) 0.2631(14) 0.5096(13) 0.034(4) Uiso 1 1 d
H10B H 1.468(2) 0.5002(14) 0.8793(13) 0.035(4) Uiso 1 1 d
H18A H 0.7483(19) 0.2833(13) 0.3424(13) 0.033(4) Uiso 1 1 d
H17A H 0.967(2) 0.2919(16) 0.7796(15) 0.047(4) Uiso 1 1 d
H12A H 0.654(2) 0.9319(15) 0.9654(14) 0.043(4) Uiso 1 1 d
H18B H 0.940(2) 0.2295(14) 0.3840(13) 0.036(4) Uiso 1 1 d
H14B H 0.439(2) 0.7806(15) 0.7635(14) 0.044(4) Uiso 1 1 d
H12B H 0.826(2) 0.8552(15) 1.0262(15) 0.044(4) Uiso 1 1 d
H1 H 1.021(2) 0.4704(16) 0.7516(14) 0.044(4) Uiso 1 1 d
H13B H 0.873(2) 0.9836(16) 0.7956(17) 0.056(5) Uiso 1 1 d
H13C H 1.040(3) 0.9123(17) 0.8588(16) 0.057(5) Uiso 1 1 d
H17B H 1.161(2) 0.1901(17) 0.7006(15) 0.054(5) Uiso 1 1 d
H11C H 1.427(2) 0.2430(17) 0.8601(15) 0.052(5) Uiso 1 1 d
H17C H 0.969(2) 0.1706(17) 0.6908(15) 0.053(5) Uiso 1 1 d
H13A H 0.881(2) 1.0454(16) 0.9265(15) 0.046(4) Uiso 1 1 d
H14A H 0.444(2) 0.8698(17) 0.8724(16) 0.052(5) Uiso 1 1 d
H11A H 1.616(3) 0.2638(17) 0.8684(16) 0.061(5) Uiso 1 1 d
H19A H 0.794(3) 0.1220(18) 0.5472(18) 0.064(5) Uiso 1 1 d
H19B H 0.599(3) 0.1766(18) 0.5086(17) 0.064(5) Uiso 1 1 d
H19C H 0.782(2) 0.0689(19) 0.4180(17) 0.066(5) Uiso 1 1 d
H11B H 1.536(2) 0.3059(17) 0.7505(18) 0.060(5) Uiso 1 1 d
H15A H 0.420(3) 0.998(2) 0.6991(17) 0.071(6) Uiso 1 1 d
H15B H 0.614(3) 0.986(2) 0.731(2) 0.093(7) Uiso 1 1 d
H15C H 0.600(3) 0.891(2) 0.616(2) 0.089(7) Uiso 1 1 d

loop_
_atom_site_aniso_label
_atom_site_aniso_U_11
_atom_site_aniso_U_22
_atom_site_aniso_U_33
_atom_site_aniso_U_23
_atom_site_aniso_U_13
_atom_site_aniso_U_12
O1 0.0479(6) 0.0440(6) 0.0366(5) -0.0061(5) -0.0174(4) -0.0198(5)
O2 0.0327(5) 0.0321(5) 0.0347(5) -0.0005(4) -0.0158(4) -0.0094(4)
N1 0.0307(6) 0.0216(5) 0.0249(5) -0.0012(4) -0.0097(4) -0.0075(4)
N2 0.0292(5) 0.0216(5) 0.0220(5) -0.0014(4) -0.0076(4) -0.0077(4)
C1 0.0332(7) 0.0268(6) 0.0208(6) -0.0011(5) -0.0067(5) -0.0134(5)
C2 0.0318(6) 0.0279(6) 0.0220(6) -0.0029(5) -0.0025(5) -0.0123(5)
C3 0.0295(6) 0.0262(6) 0.0231(6) -0.0029(5) -0.0038(5) -0.0102(5)
C4 0.0267(6) 0.0224(6) 0.0220(6) 0.0003(5) -0.0057(5) -0.0081(5)
C5 0.0288(6) 0.0201(6) 0.0208(6) 0.0009(5) -0.0049(5) -0.0090(5)
C6 0.0279(6) 0.0204(6) 0.0202(6) 0.0009(5) -0.0038(5) -0.0076(5)
C7 0.0277(6) 0.0210(6) 0.0203(6) 0.0009(5) -0.0044(5) -0.0071(5)
C8 0.0294(6) 0.0197(6) 0.0189(5) -0.0001(4) -0.0050(5) -0.0080(5)
C9 0.0350(7) 0.0316(7) 0.0231(6) 0.0009(5) -0.0077(5) -0.0161(6)
C10 0.0310(7) 0.0469(8) 0.0322(7) 0.0094(6) -0.0135(6) -0.0171(6)
C11 0.0323(8) 0.0500(9) 0.0459(9) 0.0080(7) -0.0100(7) -0.0076(7)
C12 0.0356(7) 0.0314(7) 0.0333(7) -0.0106(6) -0.0069(6) -0.0103(6)
C13 0.0561(10) 0.0320(8) 0.0426(9) -0.0046(7) -0.0159(7) -0.0194(7)
C14 0.0299(7) 0.0310(7) 0.0440(8) -0.0154(6) -0.0091(6) -0.0023(6)
C15 0.0559(11) 0.0390(9) 0.0962(17) 0.0147(10) -0.0388(11) -0.0023(8)
C16 0.0271(6) 0.0267(6) 0.0269(6) -0.0037(5) -0.0059(5) -0.0045(5)
C17 0.0401(8) 0.0271(7) 0.0425(8) 0.0049(6) -0.0168(7) -0.0051(6)
C18 0.0324(7) 0.0256(6) 0.0266(6) -0.0067(5) -0.0065(5) -0.0042(5)
C19 0.0756(13) 0.0286(8) 0.0469(9) -0.0058(7) -0.0130(9) -0.0208(8)

loop_
_atom_type_symbol
_atom_type_description
_atom_type_scat_dispersion_real
_atom_type_scat_dispersion_imag
_atom_type_scat_source
C C 0.0033 0.0016 'International Tables Vol C Tables 4.2.6.8 and 6.1.1.4'
H H 0.0000 0.0000 'International Tables Vol C Tables 4.2.6.8 and 6.1.1.4'
N N 0.0061 0.0033 'International Tables Vol C Tables 4.2.6.8 and 6.1.1.4'
O O 0.0106 0.0060 'International Tables Vol C Tables 4.2.6.8 and 6.1.1.4'

loop_
_geom_angle_atom_site_label_1
_geom_angle_atom_site_label_2
_geom_angle_atom_site_label_3
_geom_angle
_geom_angle_site_symmetry_1
C9 O2 C10 116.24(10) .
C1 N1 C4 110.51(10) .
C1 N1 H1 123.7(10) .
C4 N1 H1 125.8(10) .
C5 N2 C8 106.00(9) .
N1 C1 C2 108.21(11) .
N1 C1 C9 119.91(11) .
C2 C1 C9 131.88(11) .
C1 C2 C3 107.19(11) .
C1 C2 C12 125.30(12) .
C3 C2 C12 127.42(12) .
C4 C3 C2 107.26(11) .
C4 C3 C14 127.01(11) .
C2 C3 C14 125.73(11) .
N1 C4 C3 106.81(10) .
N1 C4 C5 121.11(11) .
C3 C4 C5 132.05(11) .
N2 C5 C4 121.46(10) .
N2 C5 C6 112.09(10) .
C4 C5 C6 126.41(11) .
C7 C6 C5 105.52(10) .
C7 C6 C16 125.94(11) .
C5 C6 C16 128.53(11) .
C6 C7 C8 106.43(10) .
C6 C7 C18 126.05(11) .
C8 C7 C18 127.50(11) .
C8 C8 N2 121.27(13) 2_666
C8 C8 C7 128.78(13) 2_666
N2 C8 C7 109.95(10) .
O1 C9 O2 124.07(12) .
O1 C9 C1 125.76(12) .
O2 C9 C1 110.18(10) .
O2 C10 C11 107.58(12) .
O2 C10 H10A 106.7(8) .
C11 C10 H10A 112.8(8) .
O2 C10 H10B 106.8(8) .
C11 C10 H10B 112.6(8) .
H10A C10 H10B 109.9(12) .
C10 C11 H11C 110.6(10) .
C10 C11 H11A 111.1(10) .
H11C C11 H11A 107.5(14) .
C10 C11 H11B 111.2(10) .
H11C C11 H11B 107.1(14) .
H11A C11 H11B 109.1(14) .
C2 C12 C13 112.41(11) .
C2 C12 H12A 108.0(9) .
C13 C12 H12A 109.1(9) .
C2 C12 H12B 109.3(9) .
C13 C12 H12B 108.2(9) .
H12A C12 H12B 109.8(12) .
C12 C13 H13B 109.5(10) .
C12 C13 H13C 109.8(10) .
H13B C13 H13C 108.7(14) .
C12 C13 H13A 110.1(9) .
H13B C13 H13A 110.8(13) .
H13C C13 H13A 107.9(13) .
C3 C14 C15 112.97(13) .
C3 C14 H14B 109.0(9) .
C15 C14 H14B 110.4(9) .
C3 C14 H14A 109.6(10) .
C15 C14 H14A 109.9(10) .
H14B C14 H14A 104.5(13) .
C14 C15 H15A 110.4(11) .
C14 C15 H15B 109.4(13) .
H15A C15 H15B 108.9(17) .
C14 C15 H15C 106.8(13) .
H15A C15 H15C 106.7(16) .
H15B C15 H15C 114.5(18) .
C6 C16 C17 114.35(11) .
C6 C16 H16A 109.4(8) .
C17 C16 H16A 109.7(8) .
C6 C16 H16B 108.9(8) .
C17 C16 H16B 107.6(8) .
H16A C16 H16B 106.5(11) .
C16 C17 H17A 111.7(9) .
C16 C17 H17B 109.7(10) .
H17A C17 H17B 108.6(13) .
C16 C17 H17C 110.5(10) .
H17A C17 H17C 108.3(13) .
H17B C17 H17C 108.0(13) .
C7 C18 C19 112.12(11) .
C7 C18 H18A 109.5(8) .
C19 C18 H18A 109.2(8) .
C7 C18 H18B 109.2(8) .
C19 C18 H18B 108.6(8) .
H18A C18 H18B 108.1(11) .
C18 C19 H19A 110.5(11) .
C18 C19 H19B 109.7(10) .
H19A C19 H19B 110.0(15) .
C18 C19 H19C 109.8(10) .
H19A C19 H19C 107.1(15) .
H19B C19 H19C 109.7(14) .

loop_
_geom_bond_atom_site_label_1
_geom_bond_atom_site_label_2
_geom_bond_distance
_geom_bond_site_symmetry_2
O1 C9 1.2101(15) .
O2 C9 1.3492(16) .
O2 C10 1.4522(16) .
N1 C1 1.3627(15) .
N1 C4 1.3710(16) .
N1 H1 0.925(16) .
N2 C5 1.3233(15) .
N2 C8 1.3979(15) .
C1 C2 1.3896(18) .
C1 C9 1.4594(17) .
C2 C3 1.4161(18) .
C2 C12 1.5051(17) .
C3 C4 1.4126(16) .
C3 C14 1.4992(18) .
C4 C5 1.4468(17) .
C5 C6 1.4895(16) .
C6 C7 1.3581(17) .
C6 C16 1.5045(17) .
C7 C8 1.4740(17) .
C7 C18 1.5019(16) .
C8 C8 1.384(2) 2_666
C10 C11 1.491(2) .
C10 H10A 0.968(14) .
C10 H10B 0.973(15) .
C11 H11C 0.981(17) .
C11 H11A 0.979(19) .
C11 H11B 0.973(19) .
C12 C13 1.529(2) .
C12 H12A 0.996(16) .
C12 H12B 1.021(16) .
C13 H13B 0.981(18) .
C13 H13C 1.019(18) .
C13 H13A 0.992(16) .
C14 C15 1.514(2) .
C14 H14B 0.992(16) .
C14 H14A 0.976(17) .
C15 H15A 0.99(2) .
C15 H15B 0.99(2) .
C15 H15C 1.01(2) .
C16 C17 1.5316(19) .
C16 H16A 1.006(14) .
C16 H16B 0.996(15) .
C17 H17A 1.014(16) .
C17 H17B 0.988(18) .
C17 H17C 0.989(18) .
C18 C19 1.521(2) .
C18 H18A 1.000(14) .
C18 H18B 0.998(15) .
C19 H19A 0.965(19) .
C19 H19B 1.018(19) .
C19 H19C 1.000(19) .

loop_
_geom_hbond_atom_site_label_D
_geom_hbond_atom_site_label_H
_geom_hbond_atom_site_label_A
_geom_hbond_distance_DH
_geom_hbond_distance_HA
_geom_hbond_distance_DA
_geom_hbond_angle_DHA
N1 H1 O2 0.925(16) 2.316(15) 2.6056(13) 97.6(11)

loop_
_geom_torsion_atom_site_label_1
_geom_torsion_atom_site_label_2
_geom_torsion_atom_site_label_3
_geom_torsion_atom_site_label_4
_geom_torsion
_geom_torsion_site_symmetry_4
C4 N1 C1 C2 -0.25(13) .
C4 N1 C1 C9 -179.66(10) .
N1 C1 C2 C3 1.00(13) .
C9 C1 C2 C3 -179.69(12) .
N1 C1 C2 C12 -175.78(11) .
C9 C1 C2 C12 3.5(2) .
C1 C2 C3 C4 -1.36(13) .
C12 C2 C3 C4 175.33(12) .
C1 C2 C3 C14 179.12(12) .
C12 C2 C3 C14 -4.2(2) .
C1 N1 C4 C3 -0.61(13) .
C1 N1 C4 C5 177.41(10) .
C2 C3 C4 N1 1.20(13) .
C14 C3 C4 N1 -179.28(12) .
C2 C3 C4 C5 -176.51(12) .
C14 C3 C4 C5 3.0(2) .
C8 N2 C5 C4 178.29(10) .
C8 N2 C5 C6 0.29(13) .
N1 C4 C5 N2 176.57(10) .
C3 C4 C5 N2 -6.0(2) .
N1 C4 C5 C6 -5.73(18) .
C3 C4 C5 C6 171.71(11) .
N2 C5 C6 C7 0.02(13) .
C4 C5 C6 C7 -177.85(11) .
N2 C5 C6 C16 179.50(11) .
C4 C5 C6 C16 1.63(19) .
C5 C6 C7 C8 -0.31(12) .
C16 C6 C7 C8 -179.81(11) .
C5 C6 C7 C18 -178.55(11) .
C16 C6 C7 C18 1.95(19) .
C5 N2 C8 C8 -179.63(13) 2_666
C5 N2 C8 C7 -0.49(12) .
C6 C7 C8 C8 179.57(15) 2_666
C18 C7 C8 C8 -2.2(2) 2_666
C6 C7 C8 N2 0.51(13) .
C18 C7 C8 N2 178.71(11) .
C10 O2 C9 O1 -1.46(18) .
C10 O2 C9 C1 178.39(10) .
N1 C1 C9 O1 179.14(12) .
C2 C1 C9 O1 -0.1(2) .
N1 C1 C9 O2 -0.71(16) .
C2 C1 C9 O2 -179.96(12) .
C9 O2 C10 C11 -177.37(11) .
C1 C2 C12 C13 78.41(17) .
C3 C2 C12 C13 -97.71(16) .
C4 C3 C14 C15 -99.93(17) .
C2 C3 C14 C15 79.51(18) .
C7 C6 C16 C17 -100.86(14) .
C5 C6 C16 C17 79.75(16) .
C6 C7 C18 C19 88.70(16) .
C8 C7 C18 C19 -89.16(16) .
